data_7126153
loop_
_publ_author_name
'Huang, Rui-Kang'
'Chen, Xiao-Xian'
'Xiao, Zhi-Feng'
'Liu, De-Xuan'
'Zhang, Wei-Xiong'
'Chen, Xiao-Ming'

_publ_section_title
;
 Enhancing switchable dielectric property for crystalline supramolecular
 rotor compounds by adding polar components.
;
_journal_issue 29
_journal_name_full 'Chemical communications (Cambridge, England)'
_journal_page_first 4114
_journal_page_last 4117
_journal_paper_doi 10.1039/d0cc01026j
_journal_volume 56
_journal_year 2020
_chemical_formula_moiety 'C7 H9 N2 O3, C12 H24 O6, C F3 O3 S'
_chemical_formula_sum 'C20 H33 F3 N2 O12 S'
_chemical_formula_weight 582.54
_space_group_crystal_system monoclinic
_space_group_IT_number 14
_space_group_name_Hall '-P 2ybc'
_space_group_name_H-M_alt 'P 1 21/c 1'
_atom_sites_solution_hydrogens geom
_atom_sites_solution_primary dual
_audit_creation_date 2019-11-06
_audit_creation_method
;
Olex2 1.2
(compiled 2018.05.29 svn.r3508 for OlexSys, GUI svn.r5506)
;
_audit_update_record
;
2020-02-07 deposited with the CCDC.	2020-03-05 downloaded from the CCDC.
;
_cell_angle_alpha 90.0
_cell_angle_beta 98.440(2)
_cell_angle_gamma 90.0
_cell_formula_units_Z 4
_cell_length_a 10.0129(3)
_cell_length_b 18.4433(5)
_cell_length_c 14.9448(3)
_cell_measurement_reflns_used 11255
_cell_measurement_temperature 293(2)
_cell_measurement_theta_max 77.0930
_cell_measurement_theta_min 2.3740
_cell_volume 2729.98(12)
_computing_cell_refinement 'CrysAlisPro 1.171.38.40t (Rigaku OD, 2015)'
_computing_data_collection 'CrysAlisPro 1.171.38.40t (Rigaku OD, 2015)'
_computing_data_reduction 'CrysAlisPro 1.171.38.40t (Rigaku OD, 2015)'
_computing_molecular_graphics 'Olex2 (Dolomanov et al., 2009)'
_computing_publication_material 'Olex2 (Dolomanov et al., 2009)'
_computing_structure_refinement 'ShelXL (Sheldrick, 2015)'
_computing_structure_solution 'ShelXT (Sheldrick, 2015)'
_diffrn_ambient_temperature 293(2)
_diffrn_detector 'CCD plate'
_diffrn_measured_fraction_theta_full 0.984
_diffrn_measured_fraction_theta_max 0.984
_diffrn_measurement_details
;
List of Runs (angles in degrees, time in seconds):

  # Type    Start    End  Width  t~exp~   \w     \q     \k     \f   Frames
#--------------------------------------------------------------------------
  1  \w    -78.00 -18.00   1.00   12.00    --  -32.00 -72.00-108.00   60
  2  \w    -47.00  15.00   1.00   12.00    --  -32.00  72.00-180.00   62
  3  \w    -47.00  15.00   1.00   12.00    --  -32.00  72.00-108.00   62
  4  \w    -78.00 -18.00   1.00   12.00    --  -32.00 -72.00 -36.00   60
  5  \w    -78.00 -18.00   1.00   12.00    --  -32.00 -72.00-180.00   60
  6  \w    -78.00 -18.00   1.00   12.00    --  -32.00 -72.00 108.00   60
  7  \w    -78.00 -18.00   1.00   12.00    --  -32.00 -72.00  36.00   60
  8  \w    -35.00  26.00   1.00   12.00    --  -32.00   0.00  36.00   61
  9  \w    -47.00  14.00   1.00   12.00    --  -32.00  72.00  36.00   61
 10  \w   -200.00 -47.00   1.00   50.00    -- -110.00   0.00-108.00  153
 11  \w   -125.00 -20.00   1.00   50.00    -- -110.00  72.00-108.00  105
 12  \w   -106.00 -46.00   1.00   50.00    -- -110.00  72.00  36.00   60
 13  \w   -113.00 -52.00   1.00   50.00    -- -110.00  72.00 -36.00   61
 14  \w    -80.00 -20.00   1.00   50.00    -- -110.00  72.00 108.00   60
 15  \w   -171.00-111.00   1.00   50.00    -- -110.00 -72.00-180.00   60
 16  \w   -200.00 -96.00   1.00   50.00    -- -110.00 -72.00-108.00  104
 17  \w   -173.00 -96.00   1.00   50.00    -- -110.00 -72.00 -36.00   77
 18  \w   -125.00 -61.00   1.00   50.00    -- -110.00  72.00-180.00   64
 19  \w   -200.00-139.00   1.00   50.00    -- -110.00 -72.00  36.00   61
 20  \w   -183.00-123.00   1.00   50.00    -- -110.00   0.00 -36.00   60
;
_diffrn_measurement_device 'abstract diffractometer'
_diffrn_measurement_device_type 'dtrek-CrysAlisPro-abstract goniometer imported rigaku-d*trek images'
_diffrn_measurement_method '\w scans'
_diffrn_orient_matrix_type 'CrysAlisPro convention (1999,Acta A55,543-557)'
_diffrn_orient_matrix_UB_11 0.0431366000
_diffrn_orient_matrix_UB_12 0.0432392000
_diffrn_orient_matrix_UB_13 0.0876200000
_diffrn_orient_matrix_UB_21 -0.0151799000
_diffrn_orient_matrix_UB_22 0.0712492000
_diffrn_orient_matrix_UB_23 -0.0543506000
_diffrn_orient_matrix_UB_31 -0.1487101000
_diffrn_orient_matrix_UB_32 0.0053935000
_diffrn_orient_matrix_UB_33 0.0150062000
_diffrn_radiation_monochromator graphite
_diffrn_radiation_probe x-ray
_diffrn_radiation_type CuK\a
_diffrn_radiation_wavelength 1.54184
_diffrn_reflns_av_R_equivalents 0.0531
_diffrn_reflns_av_unetI/netI 0.0276
_diffrn_reflns_Laue_measured_fraction_full 0.984
_diffrn_reflns_Laue_measured_fraction_max 0.984
_diffrn_reflns_limit_h_max 8
_diffrn_reflns_limit_h_min -11
_diffrn_reflns_limit_k_max 22
_diffrn_reflns_limit_k_min -21
_diffrn_reflns_limit_l_max 18
_diffrn_reflns_limit_l_min -18
_diffrn_reflns_number 21559
_diffrn_reflns_point_group_measured_fraction_full 0.984
_diffrn_reflns_point_group_measured_fraction_max 0.984
_diffrn_reflns_theta_full 70.987
_diffrn_reflns_theta_max 70.987
_diffrn_reflns_theta_min 3.832
_diffrn_source 'fine-focus sealed X-ray tube'
_diffrn_source_type 'Enhance (Cu) X-ray Source'
_exptl_absorpt_coefficient_mu 1.799
_exptl_absorpt_correction_T_max 1.00000
_exptl_absorpt_correction_T_min 0.57209
_exptl_absorpt_correction_type multi-scan
_exptl_absorpt_process_details
;
CrysAlisPro 1.171.38.40t (Rigaku Oxford Diffraction, 2015)
Empirical absorption correction using spherical harmonics,
 implemented in SCALE3 ABSPACK scaling algorithm.
;
_exptl_crystal_density_diffrn 1.417
_exptl_crystal_description block
_exptl_crystal_F_000 1224
_exptl_crystal_size_max 0.3
_exptl_crystal_size_mid 0.25
_exptl_crystal_size_min 0.2
_refine_diff_density_max 0.373
_refine_diff_density_min -0.278
_refine_diff_density_rms 0.076
_refine_ls_extinction_method none
_refine_ls_goodness_of_fit_ref 1.081
_refine_ls_hydrogen_treatment constr
_refine_ls_matrix_type full
_refine_ls_number_parameters 581
_refine_ls_number_reflns 5199
_refine_ls_number_restraints 234
_refine_ls_restrained_S_all 1.122
_refine_ls_R_factor_all 0.0741
_refine_ls_R_factor_gt 0.0685
_refine_ls_shift/su_max 0.000
_refine_ls_shift/su_mean 0.000
_refine_ls_structure_factor_coef Fsqd
_refine_ls_weighting_details 'w=1/[\s^2^(Fo^2^)+(0.1271P)^2^+0.4206P] where P=(Fo^2^+2Fc^2^)/3'
_refine_ls_weighting_scheme calc
_refine_ls_wR_factor_gt 0.2038
_refine_ls_wR_factor_ref 0.2110
_reflns_Friedel_coverage 0.000
_reflns_number_gt 4383
_reflns_number_total 5199
_reflns_threshold_expression 'I > 2\s(I)'
_cod_data_source_file d0cc01026j2.cif
_cod_data_source_block 25mna18c6so3cf3_rt
_cod_depositor_comments 'Adding full bibliography for 7126151--7126154.cif.'
_cod_original_cell_volume 2729.98(13)
_cod_database_code 7126153
_shelx_shelxl_version_number 2014/7
_shelx_space_group_comment
;
The symmetry employed for this shelxl refinement is uniquely defined
by the following loop, which should always be used as a source of
symmetry information in preference to the above space-group names.
They are only intended as comments.
;
_cell_oxdiff_angle_alpha 89.9928(19)
_cell_oxdiff_angle_beta 98.418(2)
_cell_oxdiff_angle_gamma 89.921(3)
_cell_oxdiff_length_a 10.0097(3)
_cell_oxdiff_length_b 18.4460(6)
_cell_oxdiff_length_c 14.9465(3)
_cell_oxdiff_measurement_reflns_used 11255
_cell_oxdiff_volume 2729.98(13)
_shelx_estimated_absorpt_t_max 0.715
_shelx_estimated_absorpt_t_min 0.614
_reflns_odcompleteness_completeness 94.18
_reflns_odcompleteness_iscentric 1
_reflns_odcompleteness_theta 78.42
_olex2_refinement_description
;
1. Fixed Uiso
 At 1.2 times of:
  All C(H) groups, All C(H,H) groups, All N(H,H,H) groups
 At 1.5 times of:
  All C(H,H,H) groups
2. Uiso/Uaniso restraints and constraints
C11A \\sim C1 \\sim C12A \\sim C2 \\sim C1A \\sim C3 \\sim C2A \\sim C4 \\sim
C3A \\sim C4A \\sim C5 \\sim C6 \\sim C5A \\sim C6A \\sim C8 \\sim C7A \\sim C9
\\sim C8A \\sim C10 \\sim C9A \\sim C11 \\sim C10A \\sim C12: within 1.7A with
sigma of 0.03 and sigma for terminal atoms of 0.06
O10 \\sim O11A \\sim O12 \\sim O10A \\sim O12A \\sim O11: within 1.7A with
sigma of 0.02 and sigma for terminal atoms of 0.04
F2A \\sim F1 \\sim F3A \\sim F2 \\sim F1A \\sim F3: within 1.7A with sigma of
0.01 and sigma for terminal atoms of 0.02
C20A \\sim C20: within 1.7A with sigma of 0.04 and sigma for terminal atoms of
0.08
3. Others
 Sof(F3A)=Sof(F1A)=Sof(F2A)=Sof(O11A)=Sof(O12A)=Sof(O10A)=Sof(S1A)=Sof(C20A)=1-
 FVAR(1)
 Sof(F3)=Sof(O11)=Sof(F1)=Sof(F2)=Sof(S1)=Sof(O12)=Sof(C20)=Sof(O10)=FVAR(1)
 Sof(C8A)=Sof(H8Aa)=Sof(H8Ab)=Sof(O1A)=Sof(C1A)=Sof(H1Aa)=Sof(H1Ab)=Sof(C12A)=
 Sof(H12c)=Sof(H12d)=Sof(C2A)=Sof(H2Aa)=Sof(H2Ab)=Sof(C11A)=Sof(H11c)=Sof(H11d)=
 Sof(O2A)=Sof(O6A)=Sof(C3A)=Sof(H3Aa)=Sof(H3Ab)=Sof(C10A)=Sof(H10c)=Sof(H10d)=
 Sof(C4A)=Sof(H4Aa)=Sof(H4Ab)=Sof(C9A)=Sof(H9Aa)=Sof(H9Ab)=Sof(O3A)=Sof(O5A)=
 Sof(C5A)=Sof(H5Aa)=Sof(H5Ab)=Sof(C6A)=Sof(H6Aa)=Sof(H6Ab)=Sof(C7A)=Sof(H7Aa)=
 Sof(H7Ab)=Sof(O4A)=1-FVAR(2)
 Sof(O1)=Sof(O5)=Sof(O2)=Sof(O4)=Sof(O6)=Sof(C9)=Sof(H9a)=Sof(H9b)=Sof(O3)=
 Sof(C7)=Sof(H7a)=Sof(H7b)=Sof(C1)=Sof(H1a)=Sof(H1b)=Sof(C12)=Sof(H12a)=
 Sof(H12b)=Sof(C2)=Sof(H2a)=Sof(H2b)=Sof(C8)=Sof(H8a)=Sof(H8b)=Sof(C5)=Sof(H5a)=
 Sof(H5b)=Sof(C3)=Sof(H3a)=Sof(H3b)=Sof(C11)=Sof(H11a)=Sof(H11b)=Sof(C6)=
 Sof(H6a)=Sof(H6b)=Sof(C4)=Sof(H4a)=Sof(H4b)=Sof(C10)=Sof(H10a)=Sof(H10b)=
 FVAR(2)
4.a Secondary CH2 refined with riding coordinates:
 C9(H9a,H9b), C7(H7a,H7b), C1(H1a,H1b), C12(H12a,H12b), C2(H2a,H2b), C8(H8a,
 H8b), C5(H5a,H5b), C3(H3a,H3b), C11(H11a,H11b), C6(H6a,H6b), C4(H4a,H4b),
 C10(H10a,H10b), C8A(H8Aa,H8Ab), C1A(H1Aa,H1Ab), C12A(H12c,H12d), C2A(H2Aa,
 H2Ab), C11A(H11c,H11d), C3A(H3Aa,H3Ab), C10A(H10c,H10d), C4A(H4Aa,H4Ab),
 C9A(H9Aa,H9Ab), C5A(H5Aa,H5Ab), C6A(H6Aa,H6Ab), C7A(H7Aa,H7Ab)
4.b Aromatic/amide H refined with riding coordinates:
 C17(H17), C16(H16), C14(H14)
4.c Idealised Me refined as rotating group:
 N1(H1c,H1d,H1e), C19(H19a,H19b,H19c)
;
_olex2_submission_special_instructions 'No special instructions were received'
_oxdiff_exptl_absorpt_empirical_details
;
Empirical correction (ABSPACK) includes:
- Absorption correction using spherical harmonics
- Frame scaling
- Detector area scaling
;
_oxdiff_exptl_absorpt_empirical_full_max 1.961
_oxdiff_exptl_absorpt_empirical_full_min 0.485

loop_
_space_group_symop_operation_xyz
'x, y, z'
'-x, y+1/2, -z+1/2'
'-x, -y, -z'
'x, -y-1/2, z-1/2'

loop_
_atom_site_label
_atom_site_type_symbol
_atom_site_fract_x
_atom_site_fract_y
_atom_site_fract_z
_atom_site_U_iso_or_equiv
_atom_site_adp_type
_atom_site_occupancy
_atom_site_site_symmetry_order
_atom_site_calc_flag
_atom_site_refinement_flags_posn
_atom_site_refinement_flags_adp
_atom_site_refinement_flags_occupancy
_atom_site_disorder_assembly
_atom_site_disorder_group
O7 O 0.35581(14) 0.39170(8) 0.27732(9) 0.0727(4) Uani 1 1 d . . . . .
O9 O 0.8458(2) 0.50671(13) 0.54153(13) 0.1096(6) Uani 1 1 d . . . . .
N2 N 0.7606(2) 0.46556(14) 0.55845(12) 0.0860(6) Uani 1 1 d . . . . .
N1 N 0.55768(16) 0.47622(9) 0.24027(9) 0.0629(4) Uani 1 1 d . . . . .
H1C H 0.5216 0.4430 0.2008 0.076 Uiso 1 1 calc GR . . . .
H1D H 0.6424 0.4850 0.2318 0.076 Uiso 1 1 calc GR . . . .
H1E H 0.5098 0.5170 0.2322 0.076 Uiso 1 1 calc GR . . . .
C17 C 0.4470(2) 0.38105(11) 0.43763(13) 0.0694(5) Uani 1 1 d . . . . .
H17 H 0.3764 0.3519 0.4503 0.083 Uiso 1 1 calc R . . . .
C18 C 0.44953(17) 0.40602(10) 0.34969(11) 0.0584(4) Uani 1 1 d . . . . .
C13 C 0.55649(17) 0.44960(9) 0.33222(10) 0.0548(4) Uani 1 1 d . . . . .
C16 C 0.5497(2) 0.39985(12) 0.50556(13) 0.0723(5) Uani 1 1 d . . . . .
H16 H 0.5486 0.3835 0.5643 0.087 Uiso 1 1 calc R . . . .
O1 O 0.8038(6) 0.5691(4) 0.2640(4) 0.0927(15) Uani 0.605(5) 1 d . . P A 1
C14 C 0.65946(18) 0.46845(10) 0.39960(11) 0.0599(4) Uani 1 1 d . . . . .
H14 H 0.7308 0.4974 0.3876 0.072 Uiso 1 1 calc R . . . .
C15 C 0.65325(19) 0.44273(11) 0.48618(11) 0.0649(5) Uani 1 1 d . . . . .
C19 C 0.2378(2) 0.35224(14) 0.29081(18) 0.0843(6) Uani 1 1 d . . . . .
H19A H 0.1852 0.3417 0.2333 0.126 Uiso 1 1 calc GR . . . .
H19B H 0.1851 0.3807 0.3265 0.126 Uiso 1 1 calc GR . . . .
H19C H 0.2638 0.3077 0.3218 0.126 Uiso 1 1 calc GR . . . .
O8 O 0.7560(3) 0.44342(18) 0.63416(12) 0.1445(10) Uani 1 1 d . . . . .
F3 F 1.1794(11) 0.7737(9) 0.0418(10) 0.148(4) Uani 0.581(5) 1 d . U P B 1
O5 O 0.3672(4) 0.5869(3) 0.1412(3) 0.1032(12) Uani 0.605(5) 1 d . . P A 1
O11 O 0.8106(10) 0.7579(7) 0.0155(9) 0.144(4) Uani 0.581(5) 1 d . U P B 1
O2 O 0.8046(4) 0.4347(2) 0.1816(4) 0.1030(13) Uani 0.605(5) 1 d . . P A 1
O4 O 0.3648(5) 0.4422(3) 0.0813(2) 0.1050(14) Uani 0.605(5) 1 d . . P A 1
O6 O 0.5557(5) 0.6368(2) 0.2859(3) 0.0993(12) Uani 0.605(5) 1 d . . P A 1
C9 C 0.3393(18) 0.6441(9) 0.1911(11) 0.129(5) Uani 0.605(5) 1 d . U P A 1
H9A H 0.3021 0.6285 0.2444 0.155 Uiso 0.605(5) 1 calc R . P A 1
H9B H 0.2759 0.6766 0.1561 0.155 Uiso 0.605(5) 1 calc R . P A 1
F1 F 1.0381(6) 0.8579(3) 0.0592(6) 0.147(2) Uani 0.581(5) 1 d . U P B 1
O3 O 0.5694(7) 0.3465(3) 0.1361(4) 0.1341(17) Uani 0.605(5) 1 d . . P A 1
C7 C 0.2669(19) 0.4969(9) 0.0451(9) 0.117(4) Uani 0.605(5) 1 d . . P A 1
H7A H 0.1815 0.4732 0.0242 0.140 Uiso 0.605(5) 1 calc R . P A 1
H7B H 0.2975 0.5196 -0.0068 0.140 Uiso 0.605(5) 1 calc R . P A 1
C1 C 0.9139(6) 0.5468(6) 0.2199(6) 0.092(2) Uani 0.605(5) 1 d . U P A 1
H1A H 0.9968 0.5696 0.2483 0.110 Uiso 0.605(5) 1 calc R . P A 1
H1B H 0.8980 0.5611 0.1568 0.110 Uiso 0.605(5) 1 calc R . P A 1
C12 C 0.7923(10) 0.6454(5) 0.2637(5) 0.117(3) Uani 0.605(5) 1 d . U P A 1
H12A H 0.7685 0.6631 0.2023 0.141 Uiso 0.605(5) 1 calc R . P A 1
H12B H 0.8772 0.6673 0.2898 0.141 Uiso 0.605(5) 1 calc R . P A 1
C2 C 0.9262(9) 0.4670(6) 0.2272(6) 0.122(3) Uani 0.605(5) 1 d . U P A 1
H2A H 1.0030 0.4506 0.1998 0.146 Uiso 0.605(5) 1 calc R . P A 1
H2B H 0.9402 0.4526 0.2903 0.146 Uiso 0.605(5) 1 calc R . P A 1
F2 F 1.0522(6) 0.8085(4) -0.0736(4) 0.186(2) Uani 0.581(5) 1 d . U P B 1
C8 C 0.2453(6) 0.5529(6) 0.1103(7) 0.139(3) Uani 0.605(5) 1 d . U P A 1
H8A H 0.1808 0.5882 0.0820 0.167 Uiso 0.605(5) 1 calc R . P A 1
H8B H 0.2090 0.5313 0.1608 0.167 Uiso 0.605(5) 1 calc R . P A 1
C5 C 0.4497(13) 0.3329(7) 0.0745(6) 0.123(3) Uani 0.605(5) 1 d . U P A 1
H5A H 0.4680 0.2938 0.0346 0.148 Uiso 0.605(5) 1 calc R . P A 1
H5B H 0.3808 0.3159 0.1088 0.148 Uiso 0.605(5) 1 calc R . P A 1
C3 C 0.8114(13) 0.3592(7) 0.1758(10) 0.142(4) Uani 0.605(5) 1 d . U P A 1
H3A H 0.8104 0.3376 0.2349 0.170 Uiso 0.605(5) 1 calc R . P A 1
H3B H 0.8941 0.3448 0.1540 0.170 Uiso 0.605(5) 1 calc R . P A 1
C11 C 0.6833(8) 0.6636(4) 0.3192(4) 0.109(2) Uani 0.605(5) 1 d . U P A 1
H11A H 0.7096 0.6448 0.3799 0.130 Uiso 0.605(5) 1 calc R . P A 1
H11B H 0.6775 0.7159 0.3237 0.130 Uiso 0.605(5) 1 calc R . P A 1
S1 S 0.9457(3) 0.73113(14) 0.0409(3) 0.1071(9) Uani 0.581(5) 1 d . . P B 1
O12 O 0.9795(9) 0.6675(4) -0.0059(8) 0.189(4) Uani 0.581(5) 1 d . U P B 1
C20 C 1.0537(10) 0.7961(4) 0.0102(6) 0.091(2) Uani 0.581(5) 1 d . U P B 1
O10 O 0.9824(8) 0.7280(4) 0.1385(5) 0.188(3) Uani 0.581(5) 1 d . U P B 1
C6 C 0.3978(10) 0.3906(5) 0.0218(5) 0.128(3) Uani 0.605(5) 1 d . U P A 1
H6A H 0.4643 0.4093 -0.0132 0.154 Uiso 0.605(5) 1 calc R . P A 1
H6B H 0.3183 0.3759 -0.0194 0.154 Uiso 0.605(5) 1 calc R . P A 1
C4 C 0.6946(11) 0.3351(5) 0.1132(7) 0.145(3) Uani 0.605(5) 1 d . U P A 1
H4A H 0.6978 0.3588 0.0556 0.174 Uiso 0.605(5) 1 calc R . P A 1
H4B H 0.7044 0.2835 0.1037 0.174 Uiso 0.605(5) 1 calc R . P A 1
C10 C 0.4842(11) 0.6826(4) 0.2188(4) 0.123(2) Uani 0.605(5) 1 d . U P A 1
H10A H 0.5316 0.6865 0.1668 0.148 Uiso 0.605(5) 1 calc R . P A 1
H10B H 0.4735 0.7308 0.2428 0.148 Uiso 0.605(5) 1 calc R . P A 1
F3A F 0.9990(11) 0.8558(4) -0.0116(11) 0.191(4) Uani 0.419(5) 1 d . U P B 2
F1A F 1.167(2) 0.7861(12) 0.0143(14) 0.162(5) Uani 0.419(5) 1 d . U P B 2
F2A F 1.0597(10) 0.8051(9) 0.1219(9) 0.245(5) Uani 0.419(5) 1 d . U P B 2
O11A O 0.9796(11) 0.6618(6) 0.0508(8) 0.160(5) Uani 0.419(5) 1 d . U P B 2
O12A O 0.8099(17) 0.7528(11) 0.0367(12) 0.163(6) Uani 0.419(5) 1 d . U P B 2
O10A O 0.9176(6) 0.7171(4) -0.0855(3) 0.128(2) Uani 0.419(5) 1 d . U P B 2
S1A S 0.9215(3) 0.72226(19) 0.00639(16) 0.0759(7) Uani 0.419(5) 1 d . . P B 2
C20A C 1.0401(19) 0.7999(14) 0.0391(11) 0.151(7) Uani 0.419(5) 1 d . U P B 2
C8A C 0.366(3) 0.6538(12) 0.1882(13) 0.107(5) Uani 0.395(5) 1 d . U P A 2
H8AA H 0.3882 0.6774 0.1342 0.128 Uiso 0.395(5) 1 calc R . P A 2
H8AB H 0.3180 0.6872 0.2220 0.128 Uiso 0.395(5) 1 calc R . P A 2
O1A O 0.8398(7) 0.4459(4) 0.2301(4) 0.1004(19) Uani 0.395(5) 1 d . . P A 2
C1A C 0.8734(14) 0.3799(11) 0.1855(13) 0.129(5) Uani 0.395(5) 1 d . U P A 2
H1AA H 0.9637 0.3640 0.2098 0.154 Uiso 0.395(5) 1 calc R . P A 2
H1AB H 0.8695 0.3881 0.1210 0.154 Uiso 0.395(5) 1 calc R . P A 2
C12A C 0.9224(12) 0.5029(9) 0.2146(8) 0.096(3) Uani 0.395(5) 1 d . U P A 2
H12C H 0.9083 0.5146 0.1506 0.116 Uiso 0.395(5) 1 calc R . P A 2
H12D H 1.0160 0.4887 0.2313 0.116 Uiso 0.395(5) 1 calc R . P A 2
C2A C 0.7720(13) 0.3243(7) 0.2026(11) 0.134(4) Uani 0.395(5) 1 d . U P A 2
H2AA H 0.7974 0.2794 0.1758 0.161 Uiso 0.395(5) 1 calc R . P A 2
H2AB H 0.7834 0.3166 0.2675 0.161 Uiso 0.395(5) 1 calc R . P A 2
C11A C 0.8947(15) 0.5677(7) 0.2670(9) 0.111(3) Uani 0.395(5) 1 d . U P A 2
H11C H 0.9143 0.5577 0.3313 0.133 Uiso 0.395(5) 1 calc R . P A 2
H11D H 0.9504 0.6079 0.2530 0.133 Uiso 0.395(5) 1 calc R . P A 2
O2A O 0.6417(9) 0.3333(3) 0.1757(5) 0.108(2) Uani 0.395(5) 1 d . . P A 2
O6A O 0.7557(10) 0.5848(6) 0.2424(7) 0.100(3) Uani 0.395(5) 1 d . . P A 2
C3A C 0.6023(17) 0.3129(6) 0.0895(7) 0.126(3) Uani 0.395(5) 1 d . U P A 2
H3AA H 0.6709 0.3287 0.0543 0.151 Uiso 0.395(5) 1 calc R . P A 2
H3AB H 0.6013 0.2603 0.0880 0.151 Uiso 0.395(5) 1 calc R . P A 2
C10A C 0.7267(16) 0.6492(7) 0.2818(13) 0.124(4) Uani 0.395(5) 1 d . U P A 2
H10C H 0.7946 0.6851 0.2735 0.149 Uiso 0.395(5) 1 calc R . P A 2
H10D H 0.7274 0.6423 0.3462 0.149 Uiso 0.395(5) 1 calc R . P A 2
C4A C 0.485(2) 0.3358(11) 0.0482(11) 0.121(4) Uani 0.395(5) 1 d . U P A 2
H4AA H 0.4154 0.3045 0.0660 0.145 Uiso 0.395(5) 1 calc R . P A 2
H4AB H 0.4835 0.3294 -0.0163 0.145 Uiso 0.395(5) 1 calc R . P A 2
C9A C 0.5873(14) 0.6757(5) 0.2379(8) 0.121(3) Uani 0.395(5) 1 d . U P A 2
H9AA H 0.5654 0.7199 0.2677 0.145 Uiso 0.395(5) 1 calc R . P A 2
H9AB H 0.5909 0.6872 0.1750 0.145 Uiso 0.395(5) 1 calc R . P A 2
O3A O 0.4489(10) 0.4068(4) 0.0630(5) 0.130(3) Uani 0.395(5) 1 d . . P A 2
O5A O 0.4830(8) 0.6241(3) 0.2424(5) 0.1051(18) Uani 0.395(5) 1 d . . P A 2
C5A C 0.3406(12) 0.4435(9) 0.0086(6) 0.124(4) Uani 0.395(5) 1 d . U P A 2
H5AA H 0.3761 0.4798 -0.0285 0.149 Uiso 0.395(5) 1 calc R . P A 2
H5AB H 0.2876 0.4092 -0.0311 0.149 Uiso 0.395(5) 1 calc R . P A 2
C6A C 0.260(3) 0.4763(16) 0.0652(15) 0.135(6) Uani 0.395(5) 1 d . U P A 2
H6AA H 0.2381 0.4421 0.1102 0.163 Uiso 0.395(5) 1 calc R . P A 2
H6AB H 0.1767 0.4937 0.0306 0.163 Uiso 0.395(5) 1 calc R . P A 2
C7A C 0.2763(14) 0.5708(11) 0.1631(8) 0.154(5) Uani 0.395(5) 1 d . U P A 2
H7AA H 0.2747 0.5429 0.2180 0.185 Uiso 0.395(5) 1 calc R . P A 2
H7AB H 0.1840 0.5807 0.1361 0.185 Uiso 0.395(5) 1 calc R . P A 2
O4A O 0.3378(7) 0.5360(4) 0.1081(4) 0.1109(19) Uani 0.395(5) 1 d . . P A 2

loop_
_atom_site_aniso_label
_atom_site_aniso_U_11
_atom_site_aniso_U_22
_atom_site_aniso_U_33
_atom_site_aniso_U_23
_atom_site_aniso_U_13
_atom_site_aniso_U_12
O7 0.0628(8) 0.0909(10) 0.0648(7) 0.0015(6) 0.0101(6) -0.0137(6)
O9 0.0979(13) 0.1398(17) 0.0844(11) -0.0094(10) -0.0092(9) -0.0234(12)
N2 0.0834(12) 0.1161(16) 0.0555(9) -0.0031(9) -0.0001(8) 0.0116(11)
N1 0.0637(8) 0.0768(10) 0.0484(7) 0.0057(6) 0.0081(6) -0.0066(7)
C17 0.0726(11) 0.0734(11) 0.0668(10) 0.0099(8) 0.0253(8) 0.0012(9)
C18 0.0561(9) 0.0639(10) 0.0570(9) 0.0003(7) 0.0143(7) 0.0042(7)
C13 0.0571(9) 0.0617(9) 0.0473(8) 0.0036(6) 0.0134(6) 0.0052(7)
C16 0.0815(13) 0.0850(13) 0.0529(9) 0.0112(8) 0.0184(8) 0.0130(10)
O1 0.079(4) 0.123(4) 0.078(3) 0.009(2) 0.018(3) -0.029(3)
C14 0.0581(9) 0.0686(10) 0.0535(9) 0.0005(7) 0.0101(7) 0.0033(7)
C15 0.0657(10) 0.0789(12) 0.0503(9) -0.0001(8) 0.0086(7) 0.0124(8)
C19 0.0631(11) 0.0934(15) 0.0981(15) -0.0088(12) 0.0174(10) -0.0142(10)
O8 0.1332(18) 0.235(3) 0.0577(10) 0.0250(13) -0.0108(10) -0.0227(18)
F3 0.076(3) 0.166(6) 0.204(8) 0.033(4) 0.022(4) 0.009(3)
O5 0.093(2) 0.117(3) 0.102(2) 0.008(2) 0.0253(18) 0.014(2)
O11 0.072(4) 0.133(5) 0.219(9) -0.037(5) -0.005(5) 0.017(3)
O2 0.092(3) 0.110(3) 0.112(3) 0.021(2) 0.035(2) 0.034(2)
O4 0.123(3) 0.123(3) 0.0607(17) 0.0144(17) -0.0127(17) -0.033(3)
O6 0.141(4) 0.088(2) 0.075(2) -0.0010(17) 0.038(2) -0.001(2)
C9 0.132(8) 0.130(8) 0.133(7) 0.039(6) 0.043(5) 0.066(7)
F1 0.137(3) 0.092(3) 0.212(6) -0.042(4) 0.031(4) 0.000(2)
O3 0.166(5) 0.126(4) 0.112(4) -0.030(3) 0.026(3) 0.008(3)
C7 0.099(6) 0.158(8) 0.083(5) 0.032(5) -0.022(4) -0.018(5)
C1 0.054(2) 0.142(6) 0.080(3) 0.029(5) 0.011(2) -0.015(4)
C12 0.154(7) 0.110(5) 0.097(3) -0.009(3) 0.046(4) -0.064(5)
C2 0.063(3) 0.174(8) 0.131(5) 0.059(5) 0.024(3) 0.036(5)
F2 0.205(5) 0.217(6) 0.147(4) 0.064(4) 0.062(3) 0.027(4)
C8 0.063(3) 0.223(9) 0.130(6) 0.065(7) 0.008(3) 0.027(4)
C5 0.161(8) 0.120(5) 0.090(5) -0.037(5) 0.021(4) -0.047(5)
C3 0.146(10) 0.120(8) 0.173(9) 0.025(6) 0.070(8) 0.053(8)
C11 0.138(5) 0.099(4) 0.096(3) -0.026(3) 0.038(3) -0.035(3)
S1 0.0749(11) 0.0805(9) 0.169(3) -0.0167(15) 0.0287(14) -0.0031(7)
O12 0.174(6) 0.112(5) 0.300(12) -0.089(7) 0.098(8) -0.012(4)
C20 0.093(4) 0.090(3) 0.095(5) -0.002(4) 0.032(4) 0.010(3)
O10 0.196(6) 0.200(7) 0.185(6) 0.098(5) 0.090(5) 0.030(5)
C6 0.174(7) 0.134(6) 0.070(3) -0.019(4) -0.003(4) -0.063(6)
C4 0.161(7) 0.152(6) 0.136(6) -0.013(5) 0.069(6) -0.012(6)
C10 0.201(8) 0.083(4) 0.094(4) 0.004(3) 0.050(5) 0.032(5)
F3A 0.197(7) 0.085(4) 0.284(10) 0.005(6) 0.020(8) -0.018(4)
F1A 0.129(9) 0.151(8) 0.225(12) -0.003(8) 0.085(8) -0.023(7)
F2A 0.194(7) 0.300(12) 0.223(9) -0.149(9) -0.026(7) -0.019(8)
O11A 0.139(6) 0.129(7) 0.205(10) 0.076(8) 0.007(7) 0.034(5)
O12A 0.095(7) 0.214(13) 0.191(9) -0.129(9) 0.058(6) -0.020(7)
O10A 0.137(5) 0.161(5) 0.081(3) -0.036(3) 0.004(3) 0.032(4)
S1A 0.0749(12) 0.0806(14) 0.0716(11) -0.0069(8) 0.0083(8) -0.0077(9)
C20A 0.104(8) 0.239(17) 0.114(10) -0.098(10) 0.027(7) 0.001(8)
C8A 0.130(11) 0.106(8) 0.091(6) -0.018(6) 0.042(6) 0.022(7)
O1A 0.077(4) 0.147(5) 0.077(3) -0.004(3) 0.013(3) 0.000(3)
C1A 0.101(8) 0.154(13) 0.133(7) -0.010(8) 0.027(7) 0.042(8)
C12A 0.077(5) 0.123(9) 0.086(5) 0.014(8) 0.003(4) -0.002(8)
C2A 0.111(7) 0.118(8) 0.172(10) -0.014(7) 0.016(7) 0.023(6)
C11A 0.086(7) 0.146(8) 0.097(6) 0.025(6) 0.000(6) -0.046(6)
O2A 0.141(6) 0.084(3) 0.100(4) -0.002(3) 0.017(4) -0.012(4)
O6A 0.097(6) 0.104(6) 0.094(5) -0.008(4) 0.001(3) -0.041(4)
C3A 0.177(10) 0.105(6) 0.097(6) -0.034(5) 0.030(7) 0.013(7)
C10A 0.138(11) 0.085(6) 0.148(12) -0.001(8) 0.018(9) -0.028(7)
C4A 0.169(11) 0.112(7) 0.089(8) -0.033(7) 0.048(7) -0.030(7)
C9A 0.173(9) 0.078(5) 0.114(6) -0.005(4) 0.025(7) 0.018(6)
O3A 0.162(7) 0.115(5) 0.097(4) -0.025(3) -0.036(4) 0.009(5)
O5A 0.135(5) 0.085(4) 0.097(4) -0.003(3) 0.020(4) 0.006(3)
C5A 0.130(7) 0.160(10) 0.074(5) 0.019(6) -0.011(4) -0.028(7)
C6A 0.084(7) 0.205(17) 0.105(12) 0.020(10) -0.027(8) -0.028(11)
C7A 0.091(7) 0.288(15) 0.087(6) 0.047(9) 0.025(5) -0.007(8)
O4A 0.098(4) 0.130(5) 0.107(4) 0.002(4) 0.020(3) 0.005(4)

loop_
_atom_type_symbol
_atom_type_description
_atom_type_scat_dispersion_real
_atom_type_scat_dispersion_imag
_atom_type_scat_source
C C 0.0181 0.0091 'International Tables Vol C Tables 4.2.6.8 and 6.1.1.4'
H H 0.0000 0.0000 'International Tables Vol C Tables 4.2.6.8 and 6.1.1.4'
F F 0.0727 0.0534 'International Tables Vol C Tables 4.2.6.8 and 6.1.1.4'
N N 0.0311 0.0180 'International Tables Vol C Tables 4.2.6.8 and 6.1.1.4'
O O 0.0492 0.0322 'International Tables Vol C Tables 4.2.6.8 and 6.1.1.4'
S S 0.3331 0.5567 'International Tables Vol C Tables 4.2.6.8 and 6.1.1.4'

loop_
_geom_angle_atom_site_label_1
_geom_angle_atom_site_label_2
_geom_angle_atom_site_label_3
_geom_angle
_geom_angle_site_symmetry_1
_geom_angle_site_symmetry_3
_geom_angle_publ_flag
C18 O7 C19 118.64(16) . . ?
O9 N2 C15 119.60(19) . . ?
O9 N2 O8 122.5(2) . . ?
O8 N2 C15 117.8(2) . . ?
H1C N1 H1D 109.5 . . ?
H1C N1 H1E 109.5 . . ?
H1D N1 H1E 109.5 . . ?
C13 N1 H1C 109.5 . . ?
C13 N1 H1D 109.5 . . ?
C13 N1 H1E 109.5 . . ?
C18 C17 H17 120.1 . . ?
C16 C17 H17 120.1 . . ?
C16 C17 C18 119.71(19) . . ?
O7 C18 C17 125.68(17) . . ?
O7 C18 C13 115.18(15) . . ?
C13 C18 C17 119.13(17) . . ?
C18 C13 N1 118.86(15) . . ?
C14 C13 N1 119.65(15) . . ?
C14 C13 C18 121.49(15) . . ?
C17 C16 H16 120.1 . . ?
C15 C16 C17 119.71(17) . . ?
C15 C16 H16 120.1 . . ?
C12 O1 C1 110.7(6) . . ?
C13 C14 H14 121.2 . . ?
C13 C14 C15 117.69(17) . . ?
C15 C14 H14 121.2 . . ?
C16 C15 N2 120.34(17) . . ?
C16 C15 C14 122.27(17) . . ?
C14 C15 N2 117.35(19) . . ?
O7 C19 H19A 109.5 . . ?
O7 C19 H19B 109.5 . . ?
O7 C19 H19C 109.5 . . ?
H19A C19 H19B 109.5 . . ?
H19A C19 H19C 109.5 . . ?
H19B C19 H19C 109.5 . . ?
C9 O5 C8 107.2(10) . . ?
C3 O2 C2 113.4(7) . . ?
C6 O4 C7 116.8(8) . . ?
C11 O6 C10 112.5(7) . . ?
O5 C9 H9A 111.0 . . ?
O5 C9 H9B 111.0 . . ?
O5 C9 C10 103.7(11) . . ?
H9A C9 H9B 109.0 . . ?
C10 C9 H9A 111.0 . . ?
C10 C9 H9B 111.0 . . ?
C4 O3 C5 121.9(8) . . ?
O4 C7 H7A 108.9 . . ?
O4 C7 H7B 108.9 . . ?
O4 C7 C8 113.6(10) . . ?
H7A C7 H7B 107.7 . . ?
C8 C7 H7A 108.9 . . ?
C8 C7 H7B 108.9 . . ?
O1 C1 H1A 110.0 . . ?
O1 C1 H1B 110.0 . . ?
O1 C1 C2 108.3(7) . . ?
H1A C1 H1B 108.4 . . ?
C2 C1 H1A 110.0 . . ?
C2 C1 H1B 110.0 . . ?
O1 C12 H12A 110.4 . . ?
O1 C12 H12B 110.4 . . ?
O1 C12 C11 106.6(6) . . ?
H12A C12 H12B 108.6 . . ?
C11 C12 H12A 110.4 . . ?
C11 C12 H12B 110.4 . . ?
O2 C2 C1 108.8(6) . . ?
O2 C2 H2A 109.9 . . ?
O2 C2 H2B 109.9 . . ?
C1 C2 H2A 109.9 . . ?
C1 C2 H2B 109.9 . . ?
H2A C2 H2B 108.3 . . ?
O5 C8 C7 109.5(10) . . ?
O5 C8 H8A 109.8 . . ?
O5 C8 H8B 109.8 . . ?
C7 C8 H8A 109.8 . . ?
C7 C8 H8B 109.8 . . ?
H8A C8 H8B 108.2 . . ?
O3 C5 H5A 108.2 . . ?
O3 C5 H5B 108.2 . . ?
H5A C5 H5B 107.4 . . ?
C6 C5 O3 116.3(9) . . ?
C6 C5 H5A 108.2 . . ?
C6 C5 H5B 108.2 . . ?
O2 C3 H3A 110.2 . . ?
O2 C3 H3B 110.2 . . ?
O2 C3 C4 107.6(9) . . ?
H3A C3 H3B 108.5 . . ?
C4 C3 H3A 110.2 . . ?
C4 C3 H3B 110.2 . . ?
O6 C11 C12 115.3(5) . . ?
O6 C11 H11A 108.5 . . ?
O6 C11 H11B 108.5 . . ?
C12 C11 H11A 108.5 . . ?
C12 C11 H11B 108.5 . . ?
H11A C11 H11B 107.5 . . ?
O11 S1 C20 107.1(7) . . ?
O11 S1 O10 111.6(6) . . ?
O12 S1 O11 115.7(7) . . ?
O12 S1 C20 103.7(5) . . ?
O12 S1 O10 114.5(6) . . ?
O10 S1 C20 102.7(5) . . ?
F3 C20 F1 104.0(11) . . ?
F3 C20 S1 106.5(8) . . ?
F1 C20 S1 108.0(6) . . ?
F2 C20 F3 106.1(10) . . ?
F2 C20 F1 113.0(7) . . ?
F2 C20 S1 118.1(8) . . ?
O4 C6 C5 105.7(6) . . ?
O4 C6 H6A 110.6 . . ?
O4 C6 H6B 110.6 . . ?
C5 C6 H6A 110.6 . . ?
C5 C6 H6B 110.6 . . ?
H6A C6 H6B 108.7 . . ?
O3 C4 C3 118.2(9) . . ?
O3 C4 H4A 107.7 . . ?
O3 C4 H4B 107.7 . . ?
C3 C4 H4A 107.7 . . ?
C3 C4 H4B 107.8 . . ?
H4A C4 H4B 107.1 . . ?
O6 C10 C9 105.1(8) . . ?
O6 C10 H10A 110.7 . . ?
O6 C10 H10B 110.7 . . ?
C9 C10 H10A 110.7 . . ?
C9 C10 H10B 110.7 . . ?
H10A C10 H10B 108.8 . . ?
O11A S1A O12A 118.3(11) . . ?
O11A S1A C20A 106.6(9) . . ?
O12A S1A C20A 96.6(10) . . ?
O10A S1A O11A 111.9(7) . . ?
O10A S1A O12A 116.7(8) . . ?
O10A S1A C20A 103.8(6) . . ?
F3A C20A F1A 102.2(18) . . ?
F3A C20A S1A 108.5(13) . . ?
F1A C20A S1A 110.9(15) . . ?
F2A C20A F3A 120.8(19) . . ?
F2A C20A F1A 105.4(16) . . ?
F2A C20A S1A 108.9(17) . . ?
H8AA C8A H8AB 109.8 . . ?
O5A C8A H8AA 112.2 . . ?
O5A C8A H8AB 112.2 . . ?
O5A C8A C7A 97.8(14) . . ?
C7A C8A H8AA 112.2 . . ?
C7A C8A H8AB 112.2 . . ?
C12A O1A C1A 112.2(10) . . ?
O1A C1A H1AA 110.4 . . ?
O1A C1A H1AB 110.4 . . ?
O1A C1A C2A 106.8(13) . . ?
H1AA C1A H1AB 108.6 . . ?
C2A C1A H1AA 110.4 . . ?
C2A C1A H1AB 110.4 . . ?
O1A C12A H12C 109.4 . . ?
O1A C12A H12D 109.4 . . ?
O1A C12A C11A 111.3(10) . . ?
H12C C12A H12D 108.0 . . ?
C11A C12A H12C 109.4 . . ?
C11A C12A H12D 109.4 . . ?
C1A C2A H2AA 106.8 . . ?
C1A C2A H2AB 106.8 . . ?
H2AA C2A H2AB 106.7 . . ?
O2A C2A C1A 122.0(12) . . ?
O2A C2A H2AA 106.8 . . ?
O2A C2A H2AB 106.8 . . ?
C12A C11A H11C 110.3 . . ?
C12A C11A H11D 110.3 . . ?
H11C C11A H11D 108.5 . . ?
O6A C11A C12A 107.2(10) . . ?
O6A C11A H11C 110.3 . . ?
O6A C11A H11D 110.3 . . ?
C2A O2A C3A 113.2(11) . . ?
C10A O6A C11A 109.9(11) . . ?
O2A C3A H3AA 107.7 . . ?
O2A C3A H3AB 107.7 . . ?
H3AA C3A H3AB 107.1 . . ?
C4A C3A O2A 118.4(12) . . ?
C4A C3A H3AA 107.7 . . ?
C4A C3A H3AB 107.7 . . ?
O6A C10A H10C 109.9 . . ?
O6A C10A H10D 109.9 . . ?
O6A C10A C9A 109.1(11) . . ?
H10C C10A H10D 108.3 . . ?
C9A C10A H10C 109.9 . . ?
C9A C10A H10D 109.9 . . ?
C3A C4A H4AA 107.9 . . ?
C3A C4A H4AB 107.9 . . ?
C3A C4A O3A 117.7(15) . . ?
H4AA C4A H4AB 107.2 . . ?
O3A C4A H4AA 107.9 . . ?
O3A C4A H4AB 107.9 . . ?
C10A C9A H9AA 108.9 . . ?
C10A C9A H9AB 108.9 . . ?
H9AA C9A H9AB 107.7 . . ?
O5A C9A C10A 113.3(10) . . ?
O5A C9A H9AA 108.9 . . ?
O5A C9A H9AB 108.9 . . ?
C4A O3A C5A 123.4(13) . . ?
C9A O5A C8A 105.2(13) . . ?
O3A C5A H5AA 110.0 . . ?
O3A C5A H5AB 110.0 . . ?
H5AA C5A H5AB 108.4 . . ?
C6A C5A O3A 108.6(12) . . ?
C6A C5A H5AA 110.0 . . ?
C6A C5A H5AB 110.0 . . ?
C5A C6A H6AA 110.5 . . ?
C5A C6A H6AB 110.5 . . ?
C5A C6A O4A 106.2(18) . . ?
H6AA C6A H6AB 108.7 . . ?
O4A C6A H6AA 110.5 . . ?
O4A C6A H6AB 110.5 . . ?
C8A C7A H7AA 110.3 . . ?
C8A C7A H7AB 110.3 . . ?
H7AA C7A H7AB 108.6 . . ?
O4A C7A C8A 106.9(12) . . ?
O4A C7A H7AA 110.3 . . ?
O4A C7A H7AB 110.3 . . ?
C7A O4A C6A 113.1(16) . . ?

loop_
_geom_bond_atom_site_label_1
_geom_bond_atom_site_label_2
_geom_bond_distance
_geom_bond_site_symmetry_2
_geom_bond_publ_flag
O7 C18 1.350(2) . ?
O7 C19 1.427(3) . ?
O9 N2 1.197(3) . ?
N2 C15 1.469(3) . ?
N2 O8 1.210(3) . ?
N1 H1C 0.8900 . ?
N1 H1D 0.8900 . ?
N1 H1E 0.8900 . ?
N1 C13 1.461(2) . ?
C17 H17 0.9300 . ?
C17 C18 1.396(3) . ?
C17 C16 1.379(3) . ?
C18 C13 1.394(3) . ?
C13 C14 1.376(2) . ?
C16 H16 0.9300 . ?
C16 C15 1.368(3) . ?
O1 C1 1.426(10) . ?
O1 C12 1.412(11) . ?
C14 H14 0.9300 . ?
C14 C15 1.388(3) . ?
C19 H19A 0.9600 . ?
C19 H19B 0.9600 . ?
C19 H19C 0.9600 . ?
F3 C20 1.343(14) . ?
O5 C9 1.344(16) . ?
O5 C8 1.389(10) . ?
O11 S1 1.438(9) . ?
O2 C2 1.434(11) . ?
O2 C3 1.398(13) . ?
O4 C7 1.454(16) . ?
O4 C6 1.376(10) . ?
O6 C11 1.391(10) . ?
O6 C10 1.422(9) . ?
C9 H9A 0.9700 . ?
C9 H9B 0.9700 . ?
C9 C10 1.61(2) . ?
F1 C20 1.375(9) . ?
O3 C5 1.422(14) . ?
O3 C4 1.363(11) . ?
C7 H7A 0.9700 . ?
C7 H7B 0.9700 . ?
C7 C8 1.46(2) . ?
C1 H1A 0.9700 . ?
C1 H1B 0.9700 . ?
C1 C2 1.480(12) . ?
C12 H12A 0.9700 . ?
C12 H12B 0.9700 . ?
C12 C11 1.502(10) . ?
C2 H2A 0.9700 . ?
C2 H2B 0.9700 . ?
F2 C20 1.270(9) . ?
C8 H8A 0.9700 . ?
C8 H8B 0.9700 . ?
C5 H5A 0.9700 . ?
C5 H5B 0.9700 . ?
C5 C6 1.380(17) . ?
C3 H3A 0.9700 . ?
C3 H3B 0.9700 . ?
C3 C4 1.456(17) . ?
C11 H11A 0.9700 . ?
C11 H11B 0.9700 . ?
S1 O12 1.433(7) . ?
S1 C20 1.722(9) . ?
S1 O10 1.452(9) . ?
C6 H6A 0.9700 . ?
C6 H6B 0.9700 . ?
C4 H4A 0.9700 . ?
C4 H4B 0.9700 . ?
C10 H10A 0.9700 . ?
C10 H10B 0.9700 . ?
F3A C20A 1.31(2) . ?
F1A C20A 1.40(2) . ?
F2A C20A 1.227(19) . ?
O11A S1A 1.381(8) . ?
O12A S1A 1.386(14) . ?
O10A S1A 1.372(6) . ?
S1A C20A 1.88(2) . ?
C8A H8AA 0.9700 . ?
C8A H8AB 0.9700 . ?
C8A O5A 1.43(2) . ?
C8A C7A 1.79(3) . ?
O1A C1A 1.45(2) . ?
O1A C12A 1.379(15) . ?
C1A H1AA 0.9700 . ?
C1A H1AB 0.9700 . ?
C1A C2A 1.49(2) . ?
C12A H12C 0.9700 . ?
C12A H12D 0.9700 . ?
C12A C11A 1.476(19) . ?
C2A H2AA 0.9700 . ?
C2A H2AB 0.9700 . ?
C2A O2A 1.318(16) . ?
C11A H11C 0.9700 . ?
C11A H11D 0.9700 . ?
C11A O6A 1.422(15) . ?
O2A C3A 1.345(13) . ?
O6A C10A 1.377(19) . ?
C3A H3AA 0.9700 . ?
C3A H3AB 0.9700 . ?
C3A C4A 1.32(3) . ?
C10A H10C 0.9700 . ?
C10A H10D 0.9700 . ?
C10A C9A 1.53(2) . ?
C4A H4AA 0.9700 . ?
C4A H4AB 0.9700 . ?
C4A O3A 1.38(2) . ?
C9A H9AA 0.9700 . ?
C9A H9AB 0.9700 . ?
C9A O5A 1.422(15) . ?
O3A C5A 1.427(15) . ?
C5A H5AA 0.9700 . ?
C5A H5AB 0.9700 . ?
C5A C6A 1.39(3) . ?
C6A H6AA 0.9700 . ?
C6A H6AB 0.9700 . ?
C6A O4A 1.44(3) . ?
C7A H7AA 0.9700 . ?
C7A H7AB 0.9700 . ?
C7A O4A 1.272(16) . ?

loop_
_geom_torsion_atom_site_label_1
_geom_torsion_atom_site_label_2
_geom_torsion_atom_site_label_3
_geom_torsion_atom_site_label_4
_geom_torsion
_geom_torsion_site_symmetry_1
_geom_torsion_site_symmetry_2
_geom_torsion_site_symmetry_3
_geom_torsion_site_symmetry_4
_geom_torsion_publ_flag
O7 C18 C13 N1 0.8(2) . . . . ?
O7 C18 C13 C14 -179.86(16) . . . . ?
O9 N2 C15 C16 -175.3(2) . . . . ?
O9 N2 C15 C14 2.5(3) . . . . ?
N1 C13 C14 C15 179.14(16) . . . . ?
C17 C18 C13 N1 -179.30(16) . . . . ?
C17 C18 C13 C14 0.0(3) . . . . ?
C17 C16 C15 N2 177.61(19) . . . . ?
C17 C16 C15 C14 -0.1(3) . . . . ?
C18 C17 C16 C15 -0.1(3) . . . . ?
C18 C13 C14 C15 -0.2(3) . . . . ?
C13 C14 C15 N2 -177.53(17) . . . . ?
C13 C14 C15 C16 0.2(3) . . . . ?
C16 C17 C18 O7 180.00(18) . . . . ?
C16 C17 C18 C13 0.1(3) . . . . ?
O1 C1 C2 O2 62.0(10) . . . . ?
O1 C12 C11 O6 -62.2(10) . . . . ?
C19 O7 C18 C17 4.9(3) . . . . ?
C19 O7 C18 C13 -175.15(18) . . . . ?
O8 N2 C15 C16 2.2(3) . . . . ?
O8 N2 C15 C14 -180.0(2) . . . . ?
O5 C9 C10 O6 -73.9(10) . . . . ?
O11 S1 C20 F3 174.3(10) . . . . ?
O11 S1 C20 F1 63.2(9) . . . . ?
O11 S1 C20 F2 -66.6(9) . . . . ?
O2 C3 C4 O3 -64.1(12) . . . . ?
O4 C7 C8 O5 58.2(12) . . . . ?
C9 O5 C8 C7 171.7(9) . . . . ?
O3 C5 C6 O4 -62.2(10) . . . . ?
C7 O4 C6 C5 -159.0(9) . . . . ?
C1 O1 C12 C11 -174.5(7) . . . . ?
C12 O1 C1 C2 176.6(7) . . . . ?
C2 O2 C3 C4 -168.7(7) . . . . ?
C8 O5 C9 C10 -176.7(7) . . . . ?
C5 O3 C4 C3 172.2(10) . . . . ?
C3 O2 C2 C1 173.4(8) . . . . ?
C11 O6 C10 C9 -178.5(7) . . . . ?
O12 S1 C20 F3 -62.9(11) . . . . ?
O12 S1 C20 F1 -174.1(8) . . . . ?
O12 S1 C20 F2 56.2(9) . . . . ?
O10 S1 C20 F3 56.6(10) . . . . ?
O10 S1 C20 F1 -54.5(7) . . . . ?
O10 S1 C20 F2 175.8(7) . . . . ?
C6 O4 C7 C8 -175.4(8) . . . . ?
C4 O3 C5 C6 -91.9(11) . . . . ?
C10 O6 C11 C12 -83.9(9) . . . . ?
O11A S1A C20A F3A 170.8(12) . . . . ?
O11A S1A C20A F1A 59.4(16) . . . . ?
O11A S1A C20A F2A -56.0(16) . . . . ?
O12A S1A C20A F3A -67.0(15) . . . . ?
O12A S1A C20A F1A -178.4(16) . . . . ?
O12A S1A C20A F2A 66.1(17) . . . . ?
O10A S1A C20A F3A 52.5(12) . . . . ?
O10A S1A C20A F1A -58.8(16) . . . . ?
O10A S1A C20A F2A -174.3(13) . . . . ?
C8A C7A O4A C6A -166.2(13) . . . . ?
O1A C1A C2A O2A 60.2(18) . . . . ?
O1A C12A C11A O6A -57.1(14) . . . . ?
C1A O1A C12A C11A -174.9(11) . . . . ?
C1A C2A O2A C3A 84.9(16) . . . . ?
C12A O1A C1A C2A -176.5(11) . . . . ?
C12A C11A O6A C10A -173.6(12) . . . . ?
C2A O2A C3A C4A -163.0(15) . . . . ?
C11A O6A C10A C9A 167.0(11) . . . . ?
O2A C3A C4A O3A 40.5(19) . . . . ?
O6A C10A C9A O5A 56.0(16) . . . . ?
C3A C4A O3A C5A 165.7(13) . . . . ?
C10A C9A O5A C8A -172.4(12) . . . . ?
C4A O3A C5A C6A 131.1(18) . . . . ?
O3A C5A C6A O4A 71.0(17) . . . . ?
O5A C8A C7A O4A -71.5(14) . . . . ?
C5A C6A O4A C7A -179.3(13) . . . . ?
C7A C8A O5A C9A 156.8(9) . . . . ?
